data_4330256
loop_
_publ_author_name
'Atsushi Kunishita'
'Mehmed Z. Ertem'
'Yuri Okubo'
'Tetsuro Tano'
'Hideki Sugimoto'
'Kei Ohkubo'
'Nobutaka Fujieda'
'Shunichi Fukuzumi'
'Christopher J. Cramer'
'Shinobu Itoh'

_publ_contact_author_email shinobu@mls.eng.osaka-u.ac.jp
_publ_contact_author_name 'Shinobu Itoh'
_publ_section_title
;
 Active Site Models for the CuASite of Peptidylglycine \a-Hydroxylating
 Monooxygenase and Dopamine \b-Monooxygenase
;
_journal_name_full 'Inorganic Chemistry'
_journal_page_first 9465
_journal_page_last 9480
_journal_paper_doi 10.1021/ic301272h
_journal_volume 51
_journal_year 2012
_chemical_formula_moiety 'C16 H27 B Cu F4 N4 O2'
_chemical_formula_sum 'C16 H27 B Cu F4 N4 O2'
_chemical_formula_weight 457.76
_space_group_IT_number 18
_symmetry_cell_setting orthorhombic
_symmetry_Int_Tables_number 18
_symmetry_space_group_name_Hall 'P 2 2ab'
_symmetry_space_group_name_H-M 'P 21 21 2'
_atom_sites_solution_hydrogens geom
_atom_sites_solution_primary direct
_atom_sites_solution_secondary difmap
_cell_angle_alpha 90.0000
_cell_angle_beta 90.0000
_cell_angle_gamma 90.0000
_cell_formula_units_Z 4
_cell_length_a 9.7137(6)
_cell_length_b 26.8338(19)
_cell_length_c 7.4613(5)
_cell_measurement_reflns_used 13621
_cell_measurement_temperature 103
_cell_measurement_theta_max 27.52
_cell_measurement_theta_min 3.04
_cell_volume 1944.8(2)
_computing_cell_refinement 'RAPID AUTO'
_computing_data_collection 'RAPID AUTO (Rigaku, ????)'
_computing_data_reduction 'RAPID AUTO'
_computing_molecular_graphics 'CrystalStructure 4.0'
_computing_publication_material 'CrystalStructure 4.0 (Rigaku, 2010)'
_computing_structure_refinement 'CRYSTALS (Carruthers, et al., 1999)'
_computing_structure_solution 'Il Milione (Burla, et al., 2007)'
_diffrn_ambient_temperature 103
_diffrn_detector_area_resol_mean 10.000
_diffrn_measured_fraction_theta_full 0.998
_diffrn_measured_fraction_theta_max 0.998
_diffrn_measurement_device_type 'Rigaku R-AXIS RAPID'
_diffrn_measurement_method \w
_diffrn_radiation_type 'Mo K\a'
_diffrn_radiation_wavelength 0.71075
_diffrn_reflns_av_R_equivalents 0.0816
_diffrn_reflns_limit_h_max 12
_diffrn_reflns_limit_h_min -12
_diffrn_reflns_limit_k_max 34
_diffrn_reflns_limit_k_min -33
_diffrn_reflns_limit_l_max 9
_diffrn_reflns_limit_l_min -9
_diffrn_reflns_number 18830
_diffrn_reflns_theta_full 27.47
_diffrn_reflns_theta_max 27.47
_diffrn_standards_number 0
_exptl_absorpt_coefficient_mu 1.180
_exptl_absorpt_correction_T_max 0.889
_exptl_absorpt_correction_T_min 0.541
_exptl_absorpt_correction_type multi-scan
_exptl_absorpt_process_details 'ABSCOR (Rigaku, 1995)'
_exptl_crystal_colour blue
_exptl_crystal_density_diffrn 1.563
_exptl_crystal_description platelet
_exptl_crystal_F_000 948.00
_exptl_crystal_size_max 0.100
_exptl_crystal_size_mid 0.100
_exptl_crystal_size_min 0.100
_refine_diff_density_max 1.180
_refine_diff_density_min -1.920
_refine_ls_extinction_method none
_refine_ls_goodness_of_fit_ref 1.163
_refine_ls_hydrogen_treatment constr
_refine_ls_number_parameters 280
_refine_ls_number_reflns 4450
_refine_ls_R_factor_gt 0.0538
_refine_ls_shift/su_max 0.015
_refine_ls_structure_factor_coef Fsqd
_refine_ls_weighting_details 'w = 1/[0.0010Fo^2^ + 1.0000\s(Fo^2^)]/(4Fo^2^)'
_refine_ls_weighting_scheme calc
_refine_ls_wR_factor_ref 0.1330
_reflns_number_gt 3837
_reflns_number_total 4450
_reflns_threshold_expression F^2^>2.0\s(F^2^)
_cod_data_source_file ic301272h_si_003_6.cif
_cod_data_source_block 2Pr_NO2
_cod_original_cell_volume 1944.8(3)
_cod_database_code 4330256

loop_
_symmetry_equiv_pos_site_id
_symmetry_equiv_pos_as_xyz
1 +X,+Y,+Z
2 1/2+X,1/2-Y,-Z
3 1/2-X,1/2+Y,-Z
4 -X,-Y,+Z

loop_
_atom_site_label
_atom_site_type_symbol
_atom_site_fract_x
_atom_site_fract_y
_atom_site_fract_z
_atom_site_U_iso_or_equiv
_atom_site_adp_type
_atom_site_occupancy
_atom_site_symmetry_multiplicity
_atom_site_calc_flag
_atom_site_refinement_flags
Cu1 Cu 0.23031(5) 0.15966(2) 0.93488(7) 0.02436(12) Uani 1.0 4 d .
F1 F -0.1557(3) 0.08870(9) 0.4282(5) 0.0413(8) Uani 1.0 4 d .
F2 F -0.1949(3) 0.04143(9) 0.6771(4) 0.0450(8) Uani 1.0 4 d .
F3 F -0.2441(3) 0.01074(9) 0.4019(4) 0.0463(8) Uani 1.0 4 d .
F4 F -0.3731(3) 0.07323(10) 0.5171(5) 0.0489(9) Uani 1.0 4 d .
O1 O 0.3165(3) 0.19899(10) 1.1346(5) 0.0312(8) Uani 1.0 4 d .
O2 O 0.1084(4) 0.19033(13) 1.2107(6) 0.0477(11) Uani 1.0 4 d .
N1 N 0.1850(4) 0.22224(12) 0.7953(5) 0.0271(9) Uani 1.0 4 d .
N2 N 0.0796(4) 0.11650(12) 0.8463(5) 0.0261(9) Uani 1.0 4 d .
N3 N 0.3562(4) 0.09920(11) 0.9620(5) 0.0249(9) Uani 1.0 4 d .
N4 N 0.2209(4) 0.20876(15) 1.2495(6) 0.0392(11) Uani 1.0 4 d .
C1 C 0.1184(5) 0.08573(14) 0.6839(7) 0.0294(11) Uani 1.0 4 d .
C2 C 0.2712(5) 0.08922(15) 0.6448(6) 0.0300(10) Uani 1.0 4 d .
C3 C 0.3655(5) 0.07046(15) 0.7909(6) 0.0286(11) Uani 1.0 4 d .
C4 C 0.0415(5) 0.08410(15) 1.0007(6) 0.0310(11) Uani 1.0 4 d .
C5 C 0.1520(5) 0.04683(15) 1.0563(7) 0.0350(12) Uani 1.0 4 d .
C6 C 0.2895(4) 0.06915(15) 1.1092(6) 0.0284(11) Uani 1.0 4 d .
C7 C -0.0436(4) 0.14865(14) 0.8093(6) 0.0291(11) Uani 1.0 4 d .
C8 C -0.0257(5) 0.18620(14) 0.6600(6) 0.0307(11) Uani 1.0 4 d .
C9 C 0.0754(4) 0.22819(14) 0.6863(6) 0.0280(11) Uani 1.0 4 d .
C10 C 0.0569(5) 0.27271(15) 0.5941(6) 0.0309(11) Uani 1.0 4 d .
C11 C 0.1494(5) 0.31109(15) 0.6099(6) 0.0314(12) Uani 1.0 4 d .
C12 C 0.2628(4) 0.30441(14) 0.7197(6) 0.0301(11) Uani 1.0 4 d .
C13 C 0.2772(5) 0.25967(14) 0.8087(6) 0.0293(10) Uani 1.0 4 d .
C14 C 0.4960(4) 0.11700(15) 1.0244(6) 0.0267(11) Uani 1.0 4 d .
C15 C 0.5536(4) 0.15471(15) 0.8916(6) 0.0311(11) Uani 1.0 4 d .
C16 C 0.6002(5) 0.07480(15) 1.0554(7) 0.0360(12) Uani 1.0 4 d .
B1 B -0.2413(6) 0.05297(17) 0.5062(7) 0.0290(12) Uani 1.0 4 d .
H1 H 0.2903 0.0704 0.5366 0.0361 Uiso 1.0 4 calc R
H2 H 0.2936 0.1240 0.6252 0.0362 Uiso 1.0 4 calc R
H3 H 0.0949 0.0512 0.7071 0.0351 Uiso 1.0 4 calc R
H4 H 0.0660 0.0977 0.5819 0.0354 Uiso 1.0 4 calc R
H5 H 0.0224 0.1068 1.0988 0.0371 Uiso 1.0 4 calc R
H6 H -0.0428 0.0672 0.9666 0.0371 Uiso 1.0 4 calc R
H7 H 0.1172 0.0280 1.1577 0.0421 Uiso 1.0 4 calc R
H8 H 0.1676 0.0245 0.9561 0.0421 Uiso 1.0 4 calc R
H9 H 0.3520 0.0423 1.1398 0.0339 Uiso 1.0 4 calc R
H10 H 0.2774 0.0907 1.2123 0.0340 Uiso 1.0 4 calc R
H11 H 0.4600 0.0720 0.7490 0.0344 Uiso 1.0 4 calc R
H12 H 0.3413 0.0361 0.8163 0.0343 Uiso 1.0 4 calc R
H13 H -0.1193 0.1266 0.7794 0.0347 Uiso 1.0 4 calc R
H14 H -0.0650 0.1666 0.9186 0.0347 Uiso 1.0 4 calc R
H15 H 0.0050 0.1679 0.5553 0.0368 Uiso 1.0 4 calc R
H16 H -0.1151 0.2009 0.6363 0.0369 Uiso 1.0 4 calc R
H17 H -0.0181 0.2762 0.5176 0.0372 Uiso 1.0 4 calc R
H18 H 0.1360 0.3411 0.5498 0.0378 Uiso 1.0 4 calc R
H19 H 0.3278 0.3296 0.7333 0.0362 Uiso 1.0 4 calc R
H20 H 0.3539 0.2549 0.8815 0.0350 Uiso 1.0 4 calc R
H21 H 0.4831 0.1342 1.1391 0.0319 Uiso 1.0 4 calc R
H22 H 0.4883 0.1812 0.8747 0.0374 Uiso 1.0 4 calc R
H23 H 0.6386 0.1683 0.9355 0.0375 Uiso 1.0 4 calc R
H24 H 0.5696 0.1382 0.7794 0.0374 Uiso 1.0 4 calc R
H25 H 0.6277 0.0616 0.9412 0.0432 Uiso 1.0 4 calc R
H26 H 0.6798 0.0870 1.1178 0.0434 Uiso 1.0 4 calc R
H27 H 0.5576 0.0489 1.1248 0.0434 Uiso 1.0 4 calc R

loop_
_atom_site_aniso_label
_atom_site_aniso_U_11
_atom_site_aniso_U_22
_atom_site_aniso_U_33
_atom_site_aniso_U_12
_atom_site_aniso_U_13
_atom_site_aniso_U_23
Cu1 0.0269(3) 0.0249(3) 0.0213(3) -0.00065(18) -0.00213(19) -0.00113(19)
F1 0.0412(14) 0.0450(14) 0.0377(17) -0.0105(11) -0.0066(14) 0.0171(14)
F2 0.068(2) 0.0423(14) 0.0242(15) -0.0149(14) -0.0090(14) 0.0057(12)
F3 0.0746(19) 0.0317(12) 0.0325(16) 0.0013(13) -0.0045(16) -0.0069(11)
F4 0.0445(16) 0.0480(15) 0.054(3) 0.0124(13) 0.0133(14) 0.0088(14)
O1 0.0316(14) 0.0357(15) 0.0262(18) 0.0016(13) 0.0001(13) -0.0058(13)
O2 0.0357(17) 0.063(2) 0.045(3) -0.0086(17) 0.0073(17) -0.0157(18)
N1 0.0287(17) 0.0269(16) 0.026(2) 0.0019(14) -0.0023(15) -0.0025(14)
N2 0.0279(17) 0.0295(16) 0.021(2) -0.0004(14) -0.0006(14) 0.0016(14)
N3 0.0284(16) 0.0292(16) 0.0170(19) 0.0005(13) 0.0006(14) -0.0014(14)
N4 0.036(2) 0.051(3) 0.030(3) -0.0021(19) 0.0001(18) -0.0120(17)
C1 0.036(3) 0.0271(18) 0.025(3) -0.0012(17) -0.0059(19) -0.0064(17)
C2 0.036(2) 0.036(2) 0.018(2) 0.0034(19) -0.0012(18) -0.0043(16)
C3 0.032(2) 0.032(2) 0.021(3) 0.0032(17) 0.0001(18) -0.0003(17)
C4 0.032(2) 0.033(2) 0.028(3) -0.0101(19) 0.0002(17) 0.0049(17)
C5 0.040(3) 0.031(2) 0.034(3) -0.0053(17) -0.001(3) 0.006(2)
C6 0.034(3) 0.0317(19) 0.019(3) 0.0076(18) 0.0023(17) 0.0059(16)
C7 0.0304(19) 0.033(2) 0.024(3) 0.0006(17) -0.0017(18) -0.0023(17)
C8 0.033(2) 0.030(2) 0.029(3) -0.0018(18) -0.0085(18) 0.0029(18)
C9 0.032(2) 0.0265(18) 0.026(3) 0.0052(17) -0.0005(19) 0.0011(17)
C10 0.036(3) 0.035(2) 0.021(3) 0.0043(18) -0.0020(19) 0.0040(17)
C11 0.033(2) 0.033(2) 0.028(3) 0.0073(18) 0.0081(17) 0.0019(18)
C12 0.031(2) 0.0279(18) 0.031(3) -0.0020(17) 0.0056(19) 0.0034(16)
C13 0.0300(19) 0.0307(19) 0.027(3) -0.0039(18) -0.001(2) -0.0010(16)
C14 0.0263(18) 0.0294(19) 0.024(3) -0.0015(17) -0.0037(17) -0.0012(16)
C15 0.0311(19) 0.035(2) 0.027(3) 0.0045(18) -0.0043(17) 0.0002(18)
C16 0.036(2) 0.039(3) 0.033(3) -0.0007(19) -0.000(3) -0.002(3)
B1 0.039(3) 0.028(2) 0.019(3) -0.004(3) 0.0011(19) -0.0005(17)

loop_
_atom_type_symbol
_atom_type_description
_atom_type_scat_dispersion_real
_atom_type_scat_dispersion_imag
_atom_type_scat_source
C C 0.003 0.002
;
International Tables for Crystallography
(1992, Vol. C, Tables 4.2.6.8 and 6.1.1.4)
;
H H 0.000 0.000
;
International Tables for Crystallography
(1992, Vol. C, Table 6.1.1.4)
;
B B 0.001 0.001
;
International Tables for Crystallography
(1992, Vol. C, Tables 4.2.6.8 and 6.1.1.4)
;
Cu Cu 0.320 1.265
;
International Tables for Crystallography
(1992, Vol. C, Tables 4.2.6.8 and 6.1.1.4)
;
F F 0.017 0.010
;
International Tables for Crystallography
(1992, Vol. C, Tables 4.2.6.8 and 6.1.1.4)
;
N N 0.006 0.003
;
International Tables for Crystallography
(1992, Vol. C, Tables 4.2.6.8 and 6.1.1.4)
;
O O 0.011 0.006
;
International Tables for Crystallography
(1992, Vol. C, Tables 4.2.6.8 and 6.1.1.4)
;

loop_
_geom_angle_atom_site_label_1
_geom_angle_atom_site_label_2
_geom_angle_atom_site_label_3
_geom_angle
_geom_angle_publ_flag
O1 Cu1 N1 92.10(13) yes
O1 Cu1 N2 149.66(14) yes
O1 Cu1 N3 95.41(13) yes
N1 Cu1 N2 98.77(14) yes
N1 Cu1 N3 147.19(14) yes
N2 Cu1 N3 90.64(13) yes
Cu1 O1 N4 107.4(3) yes
Cu1 N1 C9 125.5(3) yes
Cu1 N1 C13 115.7(3) yes
C9 N1 C13 118.7(4) yes
Cu1 N2 C1 113.7(3) yes
Cu1 N2 C4 105.5(3) yes
Cu1 N2 C7 108.3(3) yes
C1 N2 C4 111.3(3) yes
C1 N2 C7 111.4(4) yes
C4 N2 C7 106.2(3) yes
Cu1 N3 C3 111.2(3) yes
Cu1 N3 C6 103.9(3) yes
Cu1 N3 C14 108.5(3) yes
C3 N3 C6 111.8(3) yes
C3 N3 C14 111.8(3) yes
C6 N3 C14 109.3(3) yes
O1 N4 O2 113.6(4) yes
N2 C1 C2 111.3(4) yes
C1 C2 C3 115.8(4) yes
N3 C3 C2 114.1(4) yes
N2 C4 C5 114.7(4) yes
C4 C5 C6 115.6(4) yes
N3 C6 C5 113.6(4) yes
N2 C7 C8 115.3(4) yes
C7 C8 C9 118.5(4) yes
N1 C9 C8 120.2(4) yes
N1 C9 C10 120.1(4) yes
C8 C9 C10 119.6(4) yes
C9 C10 C11 121.3(4) yes
C10 C11 C12 118.3(4) yes
C11 C12 C13 118.6(4) yes
N1 C13 C12 123.0(4) yes
N3 C14 C15 109.8(4) yes
N3 C14 C16 113.9(4) yes
C15 C14 C16 110.2(4) yes
F1 B1 F2 110.0(4) yes
F1 B1 F3 110.0(4) yes
F1 B1 F4 107.7(4) yes
F2 B1 F3 110.0(4) yes
F2 B1 F4 109.4(4) yes
F3 B1 F4 109.7(4) yes
N2 C1 H3 108.630 no
N2 C1 H4 108.449 no
C2 C1 H3 108.877 no
C2 C1 H4 110.019 no
H3 C1 H4 109.492 no
C1 C2 H1 108.402 no
C1 C2 H2 107.927 no
C3 C2 H1 108.089 no
C3 C2 H2 107.060 no
H1 C2 H2 109.494 no
N3 C3 H11 108.079 no
N3 C3 H12 107.994 no
C2 C3 H11 109.088 no
C2 C3 H12 108.060 no
H11 C3 H12 109.486 no
N2 C4 H5 105.335 no
N2 C4 H6 106.264 no
C5 C4 H5 109.965 no
C5 C4 H6 111.010 no
H5 C4 H6 109.298 no
C4 C5 H7 107.967 no
C4 C5 H8 107.820 no
C6 C5 H7 108.012 no
C6 C5 H8 107.850 no
H7 C5 H8 109.495 no
N3 C6 H9 107.472 no
N3 C6 H10 108.072 no
C5 C6 H9 108.594 no
C5 C6 H10 109.560 no
H9 C6 H10 109.481 no
N2 C7 H13 107.240 no
N2 C7 H14 107.523 no
C8 C7 H13 108.936 no
C8 C7 H14 108.293 no
H13 C7 H14 109.477 no
C7 C8 H15 106.877 no
C7 C8 H16 107.526 no
C9 C8 H15 106.513 no
C9 C8 H16 107.699 no
H15 C8 H16 109.501 no
C9 C10 H17 119.361 no
C11 C10 H17 119.358 no
C10 C11 H18 121.124 no
C12 C11 H18 120.537 no
C11 C12 H19 120.681 no
C13 C12 H19 120.749 no
N1 C13 H20 118.214 no
C12 C13 H20 118.796 no
N3 C14 H21 107.602 no
C15 C14 H21 107.592 no
C16 C14 H21 107.450 no
C14 C15 H22 109.531 no
C14 C15 H23 110.246 no
C14 C15 H24 108.717 no
H22 C15 H23 109.452 no
H22 C15 H24 109.437 no
H23 C15 H24 109.442 no
C14 C16 H25 108.695 no
C14 C16 H26 110.566 no
C14 C16 H27 109.235 no
H25 C16 H26 109.446 no
H25 C16 H27 109.438 no
H26 C16 H27 109.441 no

loop_
_geom_bond_atom_site_label_1
_geom_bond_atom_site_label_2
_geom_bond_distance
_geom_bond_publ_flag
Cu1 O1 2.009(3) yes
Cu1 N1 2.025(4) yes
Cu1 N2 1.980(4) yes
Cu1 N3 2.042(3) yes
F1 B1 1.396(6) yes
F2 B1 1.388(6) yes
F3 B1 1.375(6) yes
F4 B1 1.393(6) yes
O1 N4 1.290(5) yes
O2 N4 1.234(5) yes
N1 C9 1.349(6) yes
N1 C13 1.350(5) yes
N2 C1 1.514(6) yes
N2 C4 1.490(6) yes
N2 C7 1.501(5) yes
N3 C3 1.494(6) yes
N3 C6 1.508(6) yes
N3 C14 1.513(5) yes
C1 C2 1.516(6) yes
C2 C3 1.511(6) yes
C4 C5 1.525(6) yes
C5 C6 1.516(6) yes
C7 C8 1.512(6) yes
C8 C9 1.507(6) yes
C9 C10 1.390(6) yes
C10 C11 1.371(6) yes
C11 C12 1.385(6) yes
C12 C13 1.379(6) yes
C14 C15 1.523(6) yes
C14 C16 1.536(6) yes
C1 H3 0.970 no
C1 H4 0.970 no
C2 H1 0.970 no
C2 H2 0.970 no
C3 H11 0.970 no
C3 H12 0.970 no
C4 H5 0.970 no
C4 H6 0.970 no
C5 H7 0.970 no
C5 H8 0.970 no
C6 H9 0.970 no
C6 H10 0.970 no
C7 H13 0.970 no
C7 H14 0.970 no
C8 H15 0.970 no
C8 H16 0.970 no
C10 H17 0.930 no
C11 H18 0.930 no
C12 H19 0.930 no
C13 H20 0.930 no
C14 H21 0.980 no
C15 H22 0.960 no
C15 H23 0.960 no
C15 H24 0.960 no
C16 H25 0.960 no
C16 H26 0.960 no
C16 H27 0.960 no

loop_
_geom_contact_atom_site_label_1
_geom_contact_atom_site_label_2
_geom_contact_distance
_geom_contact_publ_flag
_geom_contact_site_symmetry_2
Cu1 O2 2.513(4) no .
Cu1 C2 2.901(5) no .
Cu1 C5 3.251(5) no .
Cu1 C8 3.301(5) no .
Cu1 C15 3.159(4) no .
O1 C6 3.499(5) no .
O1 C13 2.951(6) no .
O1 C14 2.925(5) no .
O1 C15 3.162(5) no .
O2 N1 3.301(6) no .
O2 N2 3.376(5) no .
O2 C4 3.317(6) no .
O2 C7 3.522(6) no .
N1 N4 3.426(6) no .
N1 C7 2.973(5) no .
N1 C11 2.778(6) no .
N2 C3 3.068(6) no .
N2 C6 3.101(6) no .
N2 C9 3.226(5) no .
N3 C1 3.126(6) no .
N3 C4 3.098(6) no .
C1 C5 2.986(7) no .
C1 C8 3.043(6) no .
C2 C4 3.472(6) no .
C2 C5 3.473(7) no .
C2 C6 3.511(6) no .
C3 C4 3.535(6) no .
C3 C5 2.937(7) no .
C3 C15 3.002(6) no .
C3 C16 3.018(7) no .
C6 C16 3.048(6) no .
C9 C12 2.750(6) no .
C10 C13 2.695(6) no .
F1 C1 3.276(6) no .
F1 C7 3.444(6) no .
F1 C8 3.381(5) no .
F1 C11 3.301(5) no 2_456
F1 C12 3.173(5) no 2_456
F2 N2 3.572(5) no .
F2 C1 3.267(5) no .
F2 C1 3.493(5) no 4_555
F2 C2 3.591(5) no 4_555
F2 C3 3.533(5) no 4_555
F2 C4 3.523(5) no .
F2 C7 3.378(5) no .
F2 C16 3.568(6) no 1_455
F3 C1 3.552(5) no 4_555
F3 C2 3.248(5) no 4_555
F3 C5 3.136(6) no 4_554
F3 C6 3.092(5) no 4_554
F3 C16 3.453(6) no 1_454
F4 C3 3.259(6) no 1_455
F4 C11 3.253(5) no 2_456
F4 C16 3.455(7) no 1_454
O1 C9 3.454(5) no 2_557
O1 C10 3.183(6) no 2_557
O2 C8 3.598(6) no 1_556
O2 C12 3.400(5) no 2_457
O2 C13 3.489(6) no 2_457
N2 F2 3.572(5) no .
N4 C9 3.591(6) no 1_556
N4 C10 3.478(6) no 1_556
N4 C10 3.502(6) no 2_557
C1 F1 3.276(6) no .
C1 F2 3.267(5) no .
C1 F2 3.493(5) no 4_555
C1 F3 3.552(5) no 4_555
C2 F2 3.591(5) no 4_555
C2 F3 3.248(5) no 4_555
C3 F2 3.533(5) no 4_555
C3 F4 3.259(6) no 1_655
C4 F2 3.523(5) no .
C5 F3 3.136(6) no 4_556
C6 F3 3.092(5) no 4_556
C7 F1 3.444(6) no .
C7 F2 3.378(5) no .
C8 F1 3.381(5) no .
C8 O2 3.598(6) no 1_554
C8 C12 3.508(6) no 2_456
C9 O1 3.454(5) no 2_457
C9 N4 3.591(6) no 1_554
C10 O1 3.183(6) no 2_457
C10 N4 3.478(6) no 1_554
C10 N4 3.502(6) no 2_457
C11 F1 3.301(5) no 2_556
C11 F4 3.253(5) no 2_556
C12 F1 3.173(5) no 2_556
C12 O2 3.400(5) no 2_557
C12 C8 3.508(6) no 2_556
C13 O2 3.489(6) no 2_557
C16 F2 3.568(6) no 1_655
C16 F3 3.453(6) no 1_656
C16 F4 3.455(7) no 1_656
Cu1 H2 2.5748 no .
Cu1 H4 3.4995 no .
Cu1 H5 2.7546 no .
Cu1 H10 2.8131 no .
Cu1 H11 3.5257 no .
Cu1 H12 3.5968 no .
Cu1 H14 2.8768 no .
Cu1 H15 3.5861 no .
Cu1 H20 2.8516 no .
Cu1 H21 2.9698 no .
Cu1 H22 2.6104 no .
Cu1 H24 3.5408 no .
O1 H10 2.9865 no .
O1 H20 2.4393 no .
O1 H21 2.3758 no .
O1 H22 2.6026 no .
O1 H23 3.5603 no .
O2 H5 2.5339 no .
O2 H10 3.1364 no .
O2 H14 2.8270 no .
N1 H2 3.1092 no .
N1 H14 2.9953 no .
N1 H15 2.8966 no .
N1 H16 3.1988 no .
N1 H17 3.2053 no .
N1 H19 3.2307 no .
N1 H22 3.2016 no .
N2 H1 3.3254 no .
N2 H2 2.6607 no .
N2 H7 3.3420 no .
N2 H8 2.7383 no .
N2 H10 3.4095 no .
N2 H12 3.3412 no .
N2 H15 2.6718 no .
N2 H16 3.3401 no .
N3 H1 3.3290 no .
N3 H2 2.6701 no .
N3 H3 3.4232 no .
N3 H5 3.4057 no .
N3 H7 3.3417 no .
N3 H8 2.7160 no .
N3 H22 2.6281 no .
N3 H23 3.3165 no .
N3 H24 2.6925 no .
N3 H25 2.8274 no .
N3 H26 3.3671 no .
N3 H27 2.6684 no .
N4 H5 3.5313 no .
N4 H10 3.2263 no .
N4 H20 3.2772 no .
N4 H21 3.3420 no .
C1 H5 3.2823 no .
C1 H6 2.6739 no .
C1 H8 2.6563 no .
C1 H11 3.3738 no .
C1 H12 2.7270 no .
C1 H13 2.6535 no .
C1 H14 3.3087 no .
C1 H15 2.6440 no .
C2 H8 3.0703 no .
C2 H15 3.4037 no .
C2 H24 3.3374 no .
C3 H3 2.7511 no .
C3 H4 3.3812 no .
C3 H8 2.5959 no .
C3 H9 2.7137 no .
C3 H10 3.3034 no .
C3 H21 3.3134 no .
C3 H22 3.2611 no .
C3 H24 2.6909 no .
C3 H25 2.7924 no .
C3 H27 3.1654 no .
C4 H3 2.4183 no .
C4 H4 3.1551 no .
C4 H9 3.3818 no .
C4 H10 2.7883 no .
C4 H12 3.4692 no .
C4 H13 2.5430 no .
C4 H14 2.5184 no .
C5 H3 2.6661 no .
C5 H12 2.5830 no .
C6 H3 3.5782 no .
C6 H5 2.7861 no .
C6 H6 3.3995 no .
C6 H11 3.1571 no .
C6 H12 2.4114 no .
C6 H21 2.5753 no .
C6 H25 3.5213 no .
C6 H27 2.6620 no .
C7 H3 3.0381 no .
C7 H4 2.4245 no .
C7 H5 2.5175 no .
C7 H6 2.4815 no .
C8 H2 3.5307 no .
C8 H4 2.6020 no .
C8 H17 2.6389 no .
C9 H2 3.5373 no .
C9 H4 3.5879 no .
C9 H13 3.3896 no .
C9 H14 2.7564 no .
C9 H18 3.2493 no .
C9 H20 3.1550 no .
C10 H15 2.8731 no .
C10 H16 2.5712 no .
C10 H19 3.2139 no .
C11 H20 3.2130 no .
C12 H17 3.2079 no .
C13 H18 3.2224 no .
C13 H22 2.9810 no .
C14 H2 3.5743 no .
C14 H9 2.5920 no .
C14 H10 2.6403 no .
C14 H11 2.4087 no .
C14 H12 3.0632 no .
C15 H2 3.3179 no .
C15 H11 2.6234 no .
C15 H20 3.3165 no .
C15 H25 2.6253 no .
C15 H26 2.7658 no .
C15 H27 3.3293 no .
C16 H9 2.6404 no .
C16 H10 3.3745 no .
C16 H11 2.6621 no .
C16 H12 3.2541 no .
C16 H22 3.3383 no .
C16 H23 2.6889 no .
C16 H24 2.6882 no .
H1 H3 2.3424 no .
H1 H4 2.3238 no .
H1 H8 3.5687 no .
H1 H11 2.2869 no .
H1 H12 2.3334 no .
H2 H3 2.8136 no .
H2 H4 2.3429 no .
H2 H11 2.3270 no .
H2 H12 2.7951 no .
H2 H15 3.0844 no .
H2 H22 3.0647 no .
H2 H24 2.9421 no .
H3 H5 3.3560 no .
H3 H6 2.3921 no .
H3 H7 3.4256 no .
H3 H8 2.1127 no .
H3 H12 2.5600 no .
H3 H13 2.9522 no .
H3 H15 3.4421 no .
H4 H6 3.1664 no .
H4 H8 3.5540 no .
H4 H12 3.5973 no .
H4 H13 2.4518 no .
H4 H14 3.3683 no .
H4 H15 1.9835 no .
H4 H16 3.3046 no .
H5 H7 2.3477 no .
H5 H8 2.8287 no .
H5 H10 2.6532 no .
H5 H13 2.8028 no .
H5 H14 2.2582 no .
H6 H7 2.3567 no .
H6 H8 2.3444 no .
H6 H13 2.2463 no .
H6 H14 2.6998 no .
H7 H9 2.3163 no .
H7 H10 2.3275 no .
H7 H12 3.3576 no .
H8 H9 2.3050 no .
H8 H10 2.8192 no .
H8 H11 3.4757 no .
H8 H12 2.0082 no .
H9 H11 3.1993 no .
H9 H12 2.4215 no .
H9 H21 2.7760 no .
H9 H25 3.1040 no .
H9 H26 3.4067 no .
H9 H27 2.0078 no .
H10 H12 3.3560 no .
H10 H21 2.3774 no .
H10 H27 3.0150 no .
H11 H21 3.3621 no .
H11 H22 3.0871 no .
H11 H23 3.4082 no .
H11 H24 2.0832 no .
H11 H25 2.1879 no .
H11 H26 3.5060 no .
H11 H27 3.0238 no .
H12 H24 3.5356 no .
H12 H25 3.0129 no .
H12 H27 3.1357 no .
H13 H15 2.3405 no .
H13 H16 2.2607 no .
H14 H15 2.7950 no .
H14 H16 2.3495 no .
H15 H17 2.9288 no .
H16 H17 2.3999 no .
H17 H18 2.3085 no .
H18 H19 2.3319 no .
H19 H20 2.3029 no .
H20 H22 2.3719 no .
H21 H22 2.3413 no .
H21 H23 2.3292 no .
H21 H24 2.8143 no .
H21 H25 2.8181 no .
H21 H26 2.2968 no .
H21 H27 2.4015 no .
H22 H25 3.5162 no .
H23 H25 2.8636 no .
H23 H26 2.6007 no .
H23 H27 3.5873 no .
H24 H25 2.4494 no .
H24 H26 3.0676 no .
H24 H27 3.5208 no .
F1 H3 3.3573 no .
F1 H4 2.4519 no .
F1 H5 3.0444 no 1_554
F1 H13 2.8328 no .
F1 H15 2.8014 no .
F1 H16 3.4093 no .
F1 H18 2.7698 no 2_456
F1 H19 2.5067 no 2_456
F1 H26 2.8139 no 1_454
F2 H1 3.3109 no 4_555
F2 H3 2.8362 no .
F2 H3 2.6776 no 4_555
F2 H4 3.0343 no .
F2 H6 2.7065 no .
F2 H8 2.7447 no 4_555
F2 H11 3.4930 no 1_455
F2 H12 2.7258 no 4_555
F2 H13 2.5188 no .
F2 H24 3.5445 no 1_455
F2 H25 2.6736 no 1_455
F3 H1 2.4395 no 4_555
F3 H3 3.1700 no 4_555
F3 H7 2.4333 no 4_554
F3 H8 3.5366 no 4_554
F3 H9 2.6358 no 4_554
F3 H10 3.0855 no 4_554
F3 H12 3.4684 no 4_555
F3 H26 3.0379 no 1_454
F3 H27 3.0058 no 1_454
F4 H1 3.2735 no 1_455
F4 H11 2.3717 no 1_455
F4 H13 3.4581 no .
F4 H18 2.3549 no 2_456
F4 H21 3.5468 no 1_454
F4 H24 2.6798 no 1_455
F4 H25 3.1797 no 1_455
F4 H26 3.0455 no 1_454
F4 H27 3.0732 no 1_454
O1 H16 3.2537 no 2_557
O1 H17 3.1241 no 2_557
O2 H15 2.8255 no 1_556
O2 H17 3.4728 no 1_556
O2 H19 2.8095 no 2_457
O2 H20 2.9576 no 2_457
N1 H23 3.5876 no 2_457
N4 H15 3.2882 no 1_556
N4 H16 3.0241 no 2_557
N4 H17 3.5588 no 1_556
N4 H17 3.1002 no 2_557
C2 H10 3.2279 no 1_554
C4 H7 3.5777 no 4_555
C4 H8 3.5673 no 4_555
C5 H6 3.3064 no 4_555
C5 H7 3.3831 no 4_555
C6 H1 3.1896 no 1_556
C6 H27 3.5015 no 4_655
C7 H23 3.2704 no 1_455
C8 H19 3.2890 no 2_456
C10 H21 3.2737 no 2_457
C11 H16 2.9512 no 2_556
C11 H21 2.8761 no 2_457
C11 H23 3.4387 no 2_457
C11 H24 3.2995 no 2_456
C11 H26 3.4188 no 2_457
C12 H14 3.2691 no 2_557
C12 H15 3.2086 no 2_556
C12 H16 2.9119 no 2_556
C12 H17 3.5130 no 2_556
C12 H21 3.3478 no 2_457
C12 H23 2.9351 no 2_457
C12 H26 3.2569 no 2_457
C13 H14 3.2255 no 2_557
C13 H17 3.2880 no 2_556
C13 H23 3.0322 no 2_457
C15 H13 3.3716 no 1_655
C15 H18 3.3917 no 2_556
C16 H6 3.5360 no 1_655
C16 H8 3.5683 no 4_655
C16 H9 3.2372 no 4_655
C16 H12 3.5162 no 4_655
B1 H1 3.3520 no 4_555
B1 H3 3.5943 no .
B1 H3 3.4760 no 4_555
B1 H4 3.2669 no .
B1 H7 3.5969 no 4_554
B1 H11 3.4586 no 1_455
B1 H12 3.4654 no 4_555
B1 H13 3.0763 no .
B1 H18 3.1111 no 2_456
B1 H24 3.5724 no 1_455
B1 H25 3.4940 no 1_455
B1 H26 3.1335 no 1_454
B1 H27 3.4532 no 1_454
H1 F2 3.3109 no 4_555
H1 F3 2.4395 no 4_555
H1 F4 3.2735 no 1_655
H1 C6 3.1896 no 1_554
H1 B1 3.3520 no 4_555
H1 H7 3.4804 no 1_554
H1 H9 3.1140 no 1_554
H1 H10 2.4842 no 1_554
H2 H10 3.2121 no 1_554
H2 H17 3.4140 no 2_556
H3 F1 3.3573 no .
H3 F2 2.8362 no .
H3 F2 2.6776 no 4_555
H3 F3 3.1700 no 4_555
H3 B1 3.5943 no .
H3 B1 3.4760 no 4_555
H3 H3 3.3089 no 4_555
H4 F1 2.4519 no .
H4 F2 3.0343 no .
H4 B1 3.2669 no .
H4 H10 3.4437 no 1_554
H5 F1 3.0444 no 1_556
H5 H19 2.8383 no 2_457
H5 H26 3.3728 no 1_455
H6 F2 2.7065 no .
H6 C5 3.3064 no 4_555
H6 C16 3.5360 no 1_455
H6 H7 3.0135 no 4_555
H6 H8 2.7435 no 4_555
H6 H25 3.2098 no 1_455
H6 H26 2.9696 no 1_455
H7 F3 2.4333 no 4_556
H7 C4 3.5777 no 4_555
H7 C5 3.3831 no 4_555
H7 B1 3.5969 no 4_556
H7 H1 3.4804 no 1_556
H7 H6 3.0135 no 4_555
H7 H7 2.7293 no 4_555
H7 H8 3.4501 no 4_555
H8 F2 2.7447 no 4_555
H8 F3 3.5366 no 4_556
H8 C4 3.5673 no 4_555
H8 C16 3.5683 no 4_655
H8 H6 2.7435 no 4_555
H8 H7 3.4501 no 4_555
H8 H8 3.5115 no 4_555
H8 H25 3.0509 no 4_655
H8 H26 3.5508 no 4_655
H8 H27 3.5486 no 4_655
H9 F3 2.6358 no 4_556
H9 C16 3.2372 no 4_655
H9 H1 3.1140 no 1_556
H9 H25 3.1635 no 4_655
H9 H26 3.4872 no 4_655
H9 H27 2.6027 no 4_655
H10 F3 3.0855 no 4_556
H10 C2 3.2279 no 1_556
H10 H1 2.4842 no 1_556
H10 H2 3.2121 no 1_556
H10 H4 3.4437 no 1_556
H11 F2 3.4930 no 1_655
H11 F4 2.3717 no 1_655
H11 B1 3.4586 no 1_655
H11 H12 3.5209 no 4_655
H12 F2 2.7258 no 4_555
H12 F3 3.4684 no 4_555
H12 C16 3.5162 no 4_655
H12 B1 3.4654 no 4_555
H12 H11 3.5209 no 4_655
H12 H25 2.8000 no 4_655
H12 H27 3.3873 no 4_655
H13 F1 2.8328 no .
H13 F2 2.5188 no .
H13 F4 3.4581 no .
H13 C15 3.3716 no 1_455
H13 B1 3.0763 no .
H13 H18 3.5264 no 2_456
H13 H23 2.8526 no 1_455
H13 H24 3.0383 no 1_455
H13 H25 3.2461 no 1_455
H13 H26 3.3637 no 1_455
H14 C12 3.2691 no 2_457
H14 C13 3.2255 no 2_457
H14 H19 2.8002 no 2_457
H14 H20 2.6990 no 2_457
H14 H23 2.8825 no 1_455
H14 H26 3.5935 no 1_455
H15 F1 2.8014 no .
H15 O2 2.8255 no 1_554
H15 N4 3.2882 no 1_554
H15 C12 3.2086 no 2_456
H15 H19 2.7576 no 2_456
H16 F1 3.4093 no .
H16 O1 3.2537 no 2_457
H16 N4 3.0241 no 2_457
H16 C11 2.9512 no 2_456
H16 C12 2.9119 no 2_456
H16 H18 3.0063 no 2_456
H16 H19 2.9292 no 2_456
H16 H23 3.3866 no 1_455
H17 O1 3.1241 no 2_457
H17 O2 3.4728 no 1_554
H17 N4 3.5588 no 1_554
H17 N4 3.1002 no 2_457
H17 C12 3.5130 no 2_456
H17 C13 3.2880 no 2_456
H17 H2 3.4140 no 2_456
H17 H20 3.3334 no 2_456
H17 H21 3.5134 no 2_457
H17 H22 3.1440 no 2_456
H17 H24 3.3033 no 2_456
H18 F1 2.7698 no 2_556
H18 F4 2.3549 no 2_556
H18 C15 3.3917 no 2_456
H18 B1 3.1111 no 2_556
H18 H13 3.5264 no 2_556
H18 H16 3.0063 no 2_556
H18 H21 2.8343 no 2_457
H18 H22 3.5282 no 2_456
H18 H24 2.5998 no 2_456
H18 H26 3.1704 no 2_457
H19 F1 2.5067 no 2_556
H19 O2 2.8095 no 2_557
H19 C8 3.2890 no 2_556
H19 H5 2.8383 no 2_557
H19 H14 2.8002 no 2_557
H19 H15 2.7576 no 2_556
H19 H16 2.9292 no 2_556
H19 H23 3.0802 no 2_457
H19 H26 2.8818 no 2_457
H20 O2 2.9576 no 2_557
H20 H14 2.6990 no 2_557
H20 H17 3.3334 no 2_556
H20 H23 3.2383 no 2_457
H21 F4 3.5468 no 1_656
H21 C10 3.2737 no 2_557
H21 C11 2.8761 no 2_557
H21 C12 3.3478 no 2_557
H21 H17 3.5134 no 2_557
H21 H18 2.8343 no 2_557
H22 H17 3.1440 no 2_556
H22 H18 3.5282 no 2_556
H23 N1 3.5876 no 2_557
H23 C7 3.2704 no 1_655
H23 C11 3.4387 no 2_557
H23 C12 2.9351 no 2_557
H23 C13 3.0322 no 2_557
H23 H13 2.8526 no 1_655
H23 H14 2.8825 no 1_655
H23 H16 3.3866 no 1_655
H23 H19 3.0802 no 2_557
H23 H20 3.2383 no 2_557
H24 F2 3.5445 no 1_655
H24 F4 2.6798 no 1_655
H24 C11 3.2995 no 2_556
H24 B1 3.5724 no 1_655
H24 H13 3.0383 no 1_655
H24 H17 3.3033 no 2_556
H24 H18 2.5998 no 2_556
H25 F2 2.6736 no 1_655
H25 F4 3.1797 no 1_655
H25 B1 3.4940 no 1_655
H25 H6 3.2098 no 1_655
H25 H8 3.0509 no 4_655
H25 H9 3.1635 no 4_655
H25 H12 2.8000 no 4_655
H25 H13 3.2461 no 1_655
H26 F1 2.8139 no 1_656
H26 F3 3.0379 no 1_656
H26 F4 3.0455 no 1_656
H26 C11 3.4188 no 2_557
H26 C12 3.2569 no 2_557
H26 B1 3.1335 no 1_656
H26 H5 3.3728 no 1_655
H26 H6 2.9696 no 1_655
H26 H8 3.5508 no 4_655
H26 H9 3.4872 no 4_655
H26 H13 3.3637 no 1_655
H26 H14 3.5935 no 1_655
H26 H18 3.1704 no 2_557
H26 H19 2.8818 no 2_557
H27 F3 3.0058 no 1_656
H27 F4 3.0732 no 1_656
H27 C6 3.5015 no 4_655
H27 B1 3.4532 no 1_656
H27 H8 3.5486 no 4_655
H27 H9 2.6027 no 4_655
H27 H12 3.3873 no 4_655
H27 H27 2.8547 no 4_655

loop_
_geom_torsion_atom_site_label_1
_geom_torsion_atom_site_label_2
_geom_torsion_atom_site_label_3
_geom_torsion_atom_site_label_4
_geom_torsion
_geom_torsion_publ_flag
O1 Cu1 N1 C9 -148.3(3) no
O1 Cu1 N1 C13 34.8(3) no
N1 Cu1 O1 N4 90.35(19) no
O1 Cu1 N2 C1 -158.20(18) no
O1 Cu1 N2 C4 -36.0(4) no
O1 Cu1 N2 C7 77.4(4) no
N2 Cu1 O1 N4 -21.0(4) no
O1 Cu1 N3 C3 -155.63(18) no
O1 Cu1 N3 C6 83.90(18) no
O1 Cu1 N3 C14 -32.3(2) no
N3 Cu1 O1 N4 -121.63(18) no
N1 Cu1 N2 C1 92.1(2) no
N1 Cu1 N2 C4 -145.70(18) no
N1 Cu1 N2 C7 -32.3(3) no
N2 Cu1 N1 C9 3.3(3) no
N2 Cu1 N1 C13 -173.6(3) no
N1 Cu1 N3 C3 -53.2(4) no
N1 Cu1 N3 C6 -173.70(19) no
N1 Cu1 N3 C14 70.1(4) no
N3 Cu1 N1 C9 108.4(3) no
N3 Cu1 N1 C13 -68.5(4) no
N2 Cu1 N3 C3 54.1(2) no
N2 Cu1 N3 C6 -66.33(19) no
N2 Cu1 N3 C14 177.5(2) no
N3 Cu1 N2 C1 -56.3(2) no
N3 Cu1 N2 C4 65.85(19) no
N3 Cu1 N2 C7 179.2(2) no
Cu1 O1 N4 O2 2.7(4) no
Cu1 N1 C9 C8 -0.1(6) no
Cu1 N1 C9 C10 -178.5(3) no
Cu1 N1 C13 C12 178.8(3) no
C9 N1 C13 C12 1.8(6) no
C13 N1 C9 C8 176.7(4) no
C13 N1 C9 C10 -1.7(6) no
Cu1 N2 C1 C2 9.0(4) no
Cu1 N2 C4 C5 -67.2(4) no
Cu1 N2 C7 C8 65.0(4) no
C1 N2 C4 C5 56.6(4) no
C4 N2 C1 C2 -110.0(4) no
C1 N2 C7 C8 -60.8(4) no
C7 N2 C1 C2 131.7(3) no
C4 N2 C7 C8 177.9(3) no
C7 N2 C4 C5 177.9(3) no
Cu1 N3 C3 C2 -5.5(4) no
Cu1 N3 C6 C5 67.8(3) no
Cu1 N3 C14 C15 -57.4(3) no
Cu1 N3 C14 C16 178.4(2) no
C3 N3 C6 C5 -52.2(4) no
C6 N3 C3 C2 110.1(4) no
C3 N3 C14 C15 65.6(4) no
C3 N3 C14 C16 -58.6(4) no
C14 N3 C3 C2 -127.0(3) no
C6 N3 C14 C15 -170.1(3) no
C6 N3 C14 C16 65.8(4) no
C14 N3 C6 C5 -176.5(3) no
N2 C1 C2 C3 61.3(4) no
C1 C2 C3 N3 -63.3(5) no
N2 C4 C5 C6 58.4(5) no
C4 C5 C6 N3 -59.5(5) no
N2 C7 C8 C9 -66.5(5) no
C7 C8 C9 N1 27.6(6) no
C7 C8 C9 C10 -154.0(4) no
N1 C9 C10 C11 0.7(7) no
C8 C9 C10 C11 -177.7(4) no
C9 C10 C11 C12 0.4(7) no
C10 C11 C12 C13 -0.4(6) no
C11 C12 C13 N1 -0.7(7) no
